data_2225522
loop_
_publ_author_name
'Onani, Martin O.'
'Lalancette, Roger A.'
'Muriithi, Naftali T.'
'Nyawade, Eunice A.'
'Kgarebe, Boitumelo V.'

_publ_section_title
;
 Pentacarbonyl{3-[(2<i>S</i>)-1-methylpyrrolidin-2-yl]pyridine}tungsten(0)
;
_journal_coeditor_code EZ2203
_journal_issue 4
_journal_name_full 'Acta Crystallographica Section E'
_journal_page_first m480
_journal_paper_doi 10.1107/S1600536810010974
_journal_volume 66
_journal_year 2010
_chemical_formula_iupac '[W (C10 H14 N2) (C O)5]'
_chemical_formula_moiety 'C15 H14 N2 O5 W'
_chemical_formula_sum 'C15 H14 N2 O5 W'
_chemical_formula_weight 486.13
_chemical_name_systematic
;
Pentacarbonyl{3-[(2<i>S</i>)-1-methylpyrrolidin-2-yl]pyridine}tungsten(0)
;
_space_group_IT_number 4
_symmetry_cell_setting monoclinic
_symmetry_space_group_name_Hall 'P 2yb'
_symmetry_space_group_name_H-M 'P 1 21 1'
_atom_sites_solution_hydrogens geom
_atom_sites_solution_primary direct
_atom_sites_solution_secondary difmap
_audit_creation_method SHELXL-97
_cell_angle_alpha 90.00
_cell_angle_beta 96.6360(10)
_cell_angle_gamma 90.00
_cell_formula_units_Z 2
_cell_length_a 6.63030(10)
_cell_length_b 10.6720(2)
_cell_length_c 11.6748(2)
_cell_measurement_reflns_used 6772
_cell_measurement_temperature 100(2)
_cell_measurement_theta_max 66.75
_cell_measurement_theta_min 3.81
_cell_volume 820.56(2)
_computing_cell_refinement 'SAINT (Bruker, 2005)'
_computing_data_collection 'APEX2 (Bruker, 2006)'
_computing_data_reduction 'SAINT (Bruker, 2005)'
_computing_molecular_graphics 'SHELXTL (Sheldrick, 2008b)'
_computing_publication_material 'SHELXTL (Sheldrick, 2008b)'
_computing_structure_refinement 'SHELXTL (Sheldrick, 2008b)'
_computing_structure_solution 'SHELXTL (Sheldrick, 2008b)'
_diffrn_ambient_temperature 100(2)
_diffrn_measured_fraction_theta_full 0.949
_diffrn_measured_fraction_theta_max 0.949
_diffrn_measurement_device_type 'Bruker SMART CCD APEXII area-detector'
_diffrn_measurement_method '\f and \w'
_diffrn_radiation_monochromator graphite
_diffrn_radiation_source 'fine-focus sealed tube'
_diffrn_radiation_type CuK\a
_diffrn_radiation_wavelength 1.54178
_diffrn_reflns_av_R_equivalents 0.020
_diffrn_reflns_av_sigmaI/netI 0.027
_diffrn_reflns_limit_h_max 7
_diffrn_reflns_limit_h_min -7
_diffrn_reflns_limit_k_max 12
_diffrn_reflns_limit_k_min -12
_diffrn_reflns_limit_l_max 11
_diffrn_reflns_limit_l_min -13
_diffrn_reflns_number 6704
_diffrn_reflns_theta_full 66.79
_diffrn_reflns_theta_max 66.79
_diffrn_reflns_theta_min 3.81
_diffrn_standards_decay_% 0
_diffrn_standards_number 0
_exptl_absorpt_coefficient_mu 13.289
_exptl_absorpt_correction_T_max 0.1847
_exptl_absorpt_correction_T_min 0.1190
_exptl_absorpt_correction_type numerical
_exptl_absorpt_process_details '(SADABS; Sheldrick, 2008a)'
_exptl_crystal_colour Yellow
_exptl_crystal_density_diffrn 1.968
_exptl_crystal_density_method 'not measured'
_exptl_crystal_description Plate
_exptl_crystal_F_000 464
_exptl_crystal_size_max 0.28
_exptl_crystal_size_mid 0.25
_exptl_crystal_size_min 0.19
_refine_diff_density_max 0.44
_refine_diff_density_min -0.53
_refine_ls_abs_structure_details 'Flack (1983), 1225 Friedel pairs'
_refine_ls_abs_structure_Flack 0.041(9)
_refine_ls_extinction_coef 0.00053(7)
_refine_ls_extinction_expression Fc^*^=kFc[1+0.001xFc^2^\l^3^/sin(2\q)]^-1/4^
_refine_ls_extinction_method 'SHELXTL (Sheldrick, 2008b)'
_refine_ls_goodness_of_fit_ref 1.13
_refine_ls_hydrogen_treatment constr
_refine_ls_matrix_type full
_refine_ls_number_parameters 210
_refine_ls_number_reflns 2676
_refine_ls_number_restraints 1
_refine_ls_restrained_S_all 1.13
_refine_ls_R_factor_all 0.014
_refine_ls_R_factor_gt 0.014
_refine_ls_shift/su_max 0.00
_refine_ls_shift/su_mean 0.00
_refine_ls_structure_factor_coef Fsqd
_refine_ls_weighting_details 'calc w=1/[\s^2^(Fo^2^)+(0.0071P)^2^] where P=(Fo^2^+2Fc^2^)/3'
_refine_ls_weighting_scheme calc
_refine_ls_wR_factor_gt 0.033
_refine_ls_wR_factor_ref 0.033
_reflns_number_gt 2673
_reflns_number_total 2676
_reflns_threshold_expression I>2\s(I)
_cod_data_source_file ez2203.cif
_cod_data_source_block I
_cod_depositor_comments
;
The following automatic conversions were performed:
'_symmetry_cell_setting' value 'Monoclinic' changed to 'monoclinic'
according to '/home/saulius/struct/CIF-dictionaries/cif_core.dic'
dictionary named 'cif_core.dic' version 2.4.1 from 2010-06-29.

Automatic conversion script
Id: cif_fix_enum 1527 2010-12-29 10:47:43Z saulius 
;
_cod_original_sg_symbol_H-M 'P 21'
_cod_database_code 2225522
_cod_database_fobs_code 2225522

loop_
_symmetry_equiv_pos_as_xyz
'x, y, z'
'-x, y+1/2, -z'

loop_
_atom_site_type_symbol
_atom_site_label
_atom_site_fract_x
_atom_site_fract_y
_atom_site_fract_z
_atom_site_U_iso_or_equiv
_atom_site_adp_type
_atom_site_calc_flag
_atom_site_refinement_flags
_atom_site_occupancy
_atom_site_disorder_assembly
_atom_site_disorder_group
W W1 0.975072(14) 0.99294(4) 0.798344(8) 0.01869(6) Uani d . 1 . .
C C1 1.1233(8) 1.1176(5) 0.9028(5) 0.0212(12) Uani d . 1 . .
O O1 1.2053(6) 1.1868(3) 0.9687(3) 0.0307(8) Uani d . 1 . .
N N1 0.7925(6) 0.8443(4) 0.6915(4) 0.0218(9) Uani d . 1 . .
C C2 0.8653(6) 1.1332(4) 0.6881(4) 0.0206(10) Uani d . 1 . .
O O2 0.8203(4) 1.2112(3) 0.6253(2) 0.0327(6) Uani d . 1 . .
N N2 0.3021(3) 0.5061(4) 0.6952(2) 0.0230(6) Uani d . 1 . .
C C3 1.2185(4) 0.9810(7) 0.7074(2) 0.0238(9) Uani d . 1 . .
O O3 1.3582(3) 0.9783(5) 0.6594(2) 0.0384(8) Uani d . 1 . .
C C4 1.1080(9) 0.8553(5) 0.9047(6) 0.0233(12) Uani d . 1 . .
O O4 1.1972(6) 0.7822(3) 0.9596(3) 0.0337(8) Uani d . 1 . .
C C5 0.7301(4) 1.0112(5) 0.8913(2) 0.0204(11) Uani d . 1 . .
O O5 0.5952(4) 1.0199(2) 0.9427(2) 0.0327(8) Uani d . 1 . .
C C6 0.7783(5) 0.8398(3) 0.5751(3) 0.0244(7) Uani d . 1 . .
H H6 0.8463 0.9017 0.5355 0.029 Uiso calc R 1 . .
C C7 0.6690(5) 0.7487(3) 0.5122(3) 0.0289(7) Uani d . 1 . .
H H7 0.6611 0.7487 0.4304 0.035 Uiso calc R 1 . .
C C8 0.5703(5) 0.6569(3) 0.5682(3) 0.0245(7) Uani d . 1 . .
H H8 0.4963 0.5924 0.5258 0.029 Uiso calc R 1 . .
C C9 0.5815(5) 0.6609(3) 0.6876(3) 0.0204(6) Uani d . 1 . .
C C10 0.6930(4) 0.7558(3) 0.7446(3) 0.0190(6) Uani d . 1 . .
H H10 0.7001 0.7587 0.8263 0.023 Uiso calc R 1 . .
C C11 0.4868(5) 0.5628(3) 0.7575(3) 0.0204(6) Uani d . 1 . .
H H11 0.4530 0.6007 0.8312 0.025 Uiso calc R 1 . .
C C12 0.6199(5) 0.4479(3) 0.7839(3) 0.0285(8) Uani d . 1 . .
H H12A 0.7203 0.4626 0.8522 0.034 Uiso calc R 1 . .
H H12B 0.6931 0.4261 0.7174 0.034 Uiso calc R 1 . .
C C13 0.4704(5) 0.3435(4) 0.8078(3) 0.0283(8) Uani d . 1 . .
H H13A 0.4955 0.2666 0.7642 0.034 Uiso calc R 1 . .
H H13B 0.4821 0.3232 0.8911 0.034 Uiso calc R 1 . .
C C14 0.2606(5) 0.3988(3) 0.7666(3) 0.0246(7) Uani d . 1 . .
H H14A 0.1746 0.3365 0.7210 0.030 Uiso calc R 1 . .
H H14B 0.1908 0.4258 0.8329 0.030 Uiso calc R 1 . .
C C15 0.1310(5) 0.5916(4) 0.6783(3) 0.0321(8) Uani d . 1 . .
H H15A 0.0156 0.5494 0.6343 0.048 Uiso calc R 1 . .
H H15B 0.1687 0.6655 0.6359 0.048 Uiso calc R 1 . .
H H15C 0.0930 0.6174 0.7535 0.048 Uiso calc R 1 . .

loop_
_atom_site_aniso_label
_atom_site_aniso_U_11
_atom_site_aniso_U_22
_atom_site_aniso_U_33
_atom_site_aniso_U_12
_atom_site_aniso_U_13
_atom_site_aniso_U_23
W1 0.01884(8) 0.01807(8) 0.01892(8) -0.00160(9) 0.00110(4) -0.00046(9)
C1 0.017(2) 0.024(3) 0.022(3) 0.0024(17) 0.0021(17) 0.0015(18)
O1 0.0287(18) 0.0293(18) 0.033(2) -0.0064(14) 0.0007(14) -0.0016(14)
N1 0.021(2) 0.0222(18) 0.0211(18) 0.0006(15) -0.0020(14) -0.0023(12)
C2 0.021(2) 0.0141(18) 0.025(2) 0.0005(17) -0.0033(17) 0.0001(13)
O2 0.0357(14) 0.0301(15) 0.0304(15) 0.0040(12) -0.0037(11) 0.0013(12)
N2 0.0172(10) 0.0248(18) 0.0262(12) -0.0042(15) -0.0002(8) 0.0002(15)
C3 0.0216(12) 0.028(3) 0.0223(14) 0.0030(19) 0.0068(10) 0.0013(18)
O3 0.0368(12) 0.042(2) 0.0386(13) 0.0094(16) 0.0119(9) 0.0142(15)
C4 0.024(2) 0.018(2) 0.026(3) -0.0011(18) -0.0001(18) 0.0026(17)
O4 0.042(2) 0.0292(17) 0.0269(19) -0.0006(15) -0.0089(14) 0.0064(14)
C5 0.0202(12) 0.022(3) 0.0200(14) -0.0013(14) 0.0070(10) -0.0048(14)
O5 0.0327(12) 0.031(3) 0.0349(14) -0.0026(10) 0.0071(9) -0.0025(9)
C6 0.0282(17) 0.0266(19) 0.0185(19) -0.0014(14) 0.0029(13) 0.0036(14)
C7 0.0345(19) 0.035(2) 0.0170(18) -0.0022(15) 0.0021(13) -0.0001(13)
C8 0.0281(17) 0.0268(18) 0.0175(18) -0.0031(14) -0.0016(12) -0.0027(12)
C9 0.0167(14) 0.0233(17) 0.0209(18) 0.0029(12) 0.0005(11) -0.0001(12)
C10 0.0199(15) 0.0220(17) 0.0150(16) 0.0017(12) 0.0019(11) -0.0005(11)
C11 0.0196(16) 0.0228(18) 0.0190(18) -0.0019(14) 0.0025(11) -0.0026(14)
C12 0.0234(17) 0.0250(18) 0.037(2) -0.0056(13) 0.0013(14) 0.0076(12)
C13 0.0271(19) 0.027(2) 0.030(2) -0.0056(13) 0.0005(14) 0.0053(13)
C14 0.0224(16) 0.0218(17) 0.0299(19) -0.0067(13) 0.0039(13) -0.0018(13)
C15 0.0243(17) 0.0310(19) 0.040(2) 0.0035(14) 0.0013(14) 0.0027(15)

loop_
_atom_type_symbol
_atom_type_description
_atom_type_scat_dispersion_real
_atom_type_scat_dispersion_imag
_atom_type_scat_source
C C 0.0181 0.0091 'International Tables Vol C Tables 4.2.6.8 and 6.1.1.4'
H H 0.0000 0.0000 'International Tables Vol C Tables 4.2.6.8 and 6.1.1.4'
N N 0.0311 0.0180 'International Tables Vol C Tables 4.2.6.8 and 6.1.1.4'
O O 0.0492 0.0322 'International Tables Vol C Tables 4.2.6.8 and 6.1.1.4'
W W -5.4734 5.5774 'International Tables Vol C Tables 4.2.6.8 and 6.1.1.4'

loop_
_geom_angle_atom_site_label_1
_geom_angle_atom_site_label_2
_geom_angle_atom_site_label_3
_geom_angle_site_symmetry_1
_geom_angle_site_symmetry_3
_geom_angle
_geom_angle_publ_flag
C1 W1 C3 . . 89.8(2) ?
C1 W1 C2 . . 90.6(3) ?
C3 W1 C2 . . 87.9(2) ?
C1 W1 C4 . . 87.75(12) ?
C3 W1 C4 . . 87.7(2) ?
C2 W1 C4 . . 175.3(2) ?
C1 W1 C5 . . 88.7(2) ?
C3 W1 C5 . . 178.1(3) ?
C2 W1 C5 . . 90.97(18) ?
C4 W1 C5 . . 93.4(2) ?
C1 W1 N1 . . 175.2(2) ?
C3 W1 N1 . . 94.2(2) ?
C2 W1 N1 . . 92.12(11) ?
C4 W1 N1 . . 89.8(3) ?
C5 W1 N1 . . 87.30(16) ?
O1 C1 W1 . . 176.2(5) ?
C10 N1 C6 . . 117.2(4) ?
C10 N1 W1 . . 119.7(3) ?
C6 N1 W1 . . 123.1(3) ?
O2 C2 W1 . . 174.5(4) ?
C15 N2 C14 . . 112.0(2) ?
C15 N2 C11 . . 113.5(3) ?
C14 N2 C11 . . 103.9(3) ?
O3 C3 W1 . . 177.1(6) ?
O4 C4 W1 . . 173.8(5) ?
O5 C5 W1 . . 179.3(5) ?
N1 C6 C7 . . 122.3(3) ?
N1 C6 H6 . . 118.9 ?
C7 C6 H6 . . 118.9 ?
C6 C7 C8 . . 119.8(3) ?
C6 C7 H7 . . 120.1 ?
C8 C7 H7 . . 120.1 ?
C7 C8 C9 . . 118.7(3) ?
C7 C8 H8 . . 120.7 ?
C9 C8 H8 . . 120.7 ?
C10 C9 C8 . . 118.1(3) ?
C10 C9 C11 . . 118.9(3) ?
C8 C9 C11 . . 123.0(3) ?
N1 C10 C9 . . 124.0(3) ?
N1 C10 H10 . . 118.0 ?
C9 C10 H10 . . 118.0 ?
N2 C11 C9 . . 113.0(3) ?
N2 C11 C12 . . 101.4(3) ?
C9 C11 C12 . . 113.7(2) ?
N2 C11 H11 . . 109.5 ?
C9 C11 H11 . . 109.5 ?
C12 C11 H11 . . 109.5 ?
C11 C12 C13 . . 104.5(3) ?
C11 C12 H12A . . 110.9 ?
C13 C12 H12A . . 110.9 ?
C11 C12 H12B . . 110.9 ?
C13 C12 H12B . . 110.9 ?
H12A C12 H12B . . 108.9 ?
C14 C13 C12 . . 104.1(3) ?
C14 C13 H13A . . 110.9 ?
C12 C13 H13A . . 110.9 ?
C14 C13 H13B . . 110.9 ?
C12 C13 H13B . . 110.9 ?
H13A C13 H13B . . 109.0 ?
N2 C14 C13 . . 104.9(3) ?
N2 C14 H14A . . 110.8 ?
C13 C14 H14A . . 110.8 ?
N2 C14 H14B . . 110.8 ?
C13 C14 H14B . . 110.8 ?
H14A C14 H14B . . 108.8 ?
N2 C15 H15A . . 109.5 ?
N2 C15 H15B . . 109.5 ?
H15A C15 H15B . . 109.5 ?
N2 C15 H15C . . 109.5 ?
H15A C15 H15C . . 109.5 ?
H15B C15 H15C . . 109.5 ?

loop_
_geom_bond_atom_site_label_1
_geom_bond_atom_site_label_2
_geom_bond_site_symmetry_2
_geom_bond_distance
_geom_bond_publ_flag
W1 C1 . 1.987(6) ?
W1 C3 . 2.035(3) ?
W1 C2 . 2.052(5) ?
W1 C4 . 2.055(6) ?
W1 C5 . 2.064(3) ?
W1 N1 . 2.278(4) ?
C1 O1 . 1.156(7) ?
N1 C10 . 1.344(5) ?
N1 C6 . 1.352(6) ?
C2 O2 . 1.126(6) ?
N2 C15 . 1.451(5) ?
N2 C14 . 1.460(5) ?
N2 C11 . 1.480(4) ?
C3 O3 . 1.138(4) ?
C4 O4 . 1.132(7) ?
C5 O5 . 1.138(4) ?
C6 C7 . 1.374(5) ?
C6 H6 . 0.9500 ?
C7 C8 . 1.384(5) ?
C7 H7 . 0.9500 ?
C8 C9 . 1.388(5) ?
C8 H8 . 0.9500 ?
C9 C10 . 1.379(5) ?
C9 C11 . 1.507(5) ?
C10 H10 . 0.9500 ?
C11 C12 . 1.522(4) ?
C11 H11 . 1.0000 ?
C12 C13 . 1.539(5) ?
C12 H12A . 0.9900 ?
C12 H12B . 0.9900 ?
C13 C14 . 1.536(4) ?
C13 H13A . 0.9900 ?
C13 H13B . 0.9900 ?
C14 H14A . 0.9900 ?
C14 H14B . 0.9900 ?
C15 H15A . 0.9800 ?
C15 H15B . 0.9800 ?
C15 H15C . 0.9800 ?

loop_
_geom_torsion_atom_site_label_1
_geom_torsion_atom_site_label_2
_geom_torsion_atom_site_label_3
_geom_torsion_atom_site_label_4
_geom_torsion_site_symmetry_1
_geom_torsion_site_symmetry_2
_geom_torsion_site_symmetry_3
_geom_torsion_site_symmetry_4
_geom_torsion
_geom_torsion_publ_flag
C3 W1 C1 O1 . . . . -139(7) ?
C2 W1 C1 O1 . . . . 133(7) ?
C4 W1 C1 O1 . . . . -51(7) ?
C5 W1 C1 O1 . . . . 42(7) ?
N1 W1 C1 O1 . . . . 8(9) ?
C1 W1 N1 C10 . . . . -11(3) ?
C3 W1 N1 C10 . . . . 135.7(3) ?
C2 W1 N1 C10 . . . . -136.2(3) ?
C4 W1 N1 C10 . . . . 48.1(3) ?
C5 W1 N1 C10 . . . . -45.3(3) ?
C1 W1 N1 C6 . . . . 169(2) ?
C3 W1 N1 C6 . . . . -44.1(4) ?
C2 W1 N1 C6 . . . . 44.0(4) ?
C4 W1 N1 C6 . . . . -131.8(4) ?
C5 W1 N1 C6 . . . . 134.8(4) ?
C1 W1 C2 O2 . . . . 71(4) ?
C3 W1 C2 O2 . . . . -18(4) ?
C4 W1 C2 O2 . . . . 2(7) ?
C5 W1 C2 O2 . . . . 160(4) ?
N1 W1 C2 O2 . . . . -113(4) ?
C1 W1 C3 O3 . . . . -7(10) ?
C2 W1 C3 O3 . . . . 84(10) ?
C4 W1 C3 O3 . . . . -94(10) ?
C5 W1 C3 O3 . . . . 30(13) ?
N1 W1 C3 O3 . . . . 176(10) ?
C1 W1 C4 O4 . . . . -71(5) ?
C3 W1 C4 O4 . . . . 19(5) ?
C2 W1 C4 O4 . . . . -1(8) ?
C5 W1 C4 O4 . . . . -159(5) ?
N1 W1 C4 O4 . . . . 113(5) ?
C1 W1 C5 O5 . . . . -12E1(2) ?
C3 W1 C5 O5 . . . . -16E1(2) ?
C2 W1 C5 O5 . . . . 15E1(2) ?
C4 W1 C5 O5 . . . . -4E1(2) ?
N1 W1 C5 O5 . . . . 6E1(2) ?
C10 N1 C6 C7 . . . . -0.5(6) ?
W1 N1 C6 C7 . . . . 179.4(3) ?
N1 C6 C7 C8 . . . . -0.6(6) ?
C6 C7 C8 C9 . . . . 1.2(5) ?
C7 C8 C9 C10 . . . . -0.8(5) ?
C7 C8 C9 C11 . . . . -177.5(3) ?
C6 N1 C10 C9 . . . . 1.0(5) ?
W1 N1 C10 C9 . . . . -178.9(2) ?
C8 C9 C10 N1 . . . . -0.3(5) ?
C11 C9 C10 N1 . . . . 176.5(3) ?
C15 N2 C11 C9 . . . . -69.3(3) ?
C14 N2 C11 C9 . . . . 168.8(3) ?
C15 N2 C11 C12 . . . . 168.6(3) ?
C14 N2 C11 C12 . . . . 46.7(3) ?
C10 C9 C11 N2 . . . . 152.7(3) ?
C8 C9 C11 N2 . . . . -30.6(5) ?
C10 C9 C11 C12 . . . . -92.4(4) ?
C8 C9 C11 C12 . . . . 84.2(4) ?
N2 C11 C12 C13 . . . . -35.7(3) ?
C9 C11 C12 C13 . . . . -157.3(3) ?
C11 C12 C13 C14 . . . . 12.4(4) ?
C15 N2 C14 C13 . . . . -162.2(3) ?
C11 N2 C14 C13 . . . . -39.3(3) ?
C12 C13 C14 N2 . . . . 15.9(4) ?
